data_4080401
loop_
_publ_author_name
'Doherty, Simon'
'Knight, Julian G.'
'Ward, Nicholas A. B.'
'Bittner, Dror M.'
'Wills, Corinne'
'McFarlane, William'
'Clegg, William'
'Harrington, Ross W.'

_publ_section_title
;
 Electron-Rich Trialkyl-Type Dihydro-KITPHOS Monophosphines: Efficient
 Ligands for Palladium-Catalyzed Suzuki--Miyaura Cross-Coupling.
 Comparison with Their Biaryl-Like KITPHOS Monophosphine Counterparts
;
_journal_issue 6
_journal_name_full Organometallics
_journal_page_first 1773
_journal_paper_doi 10.1021/om3011992
_journal_volume 32
_journal_year 2013
_chemical_formula_moiety 'C28 H38 B P'
_chemical_formula_sum 'C28 H38 B P'
_chemical_formula_weight 416.36
_chemical_name_systematic
;
 ?
;
_space_group_IT_number 33
_symmetry_cell_setting orthorhombic
_symmetry_space_group_name_Hall 'P 2c -2n'
_symmetry_space_group_name_H-M 'P n a 21'
_atom_sites_solution_hydrogens difmap
_atom_sites_solution_primary direct
_atom_sites_solution_secondary difmap
_audit_creation_method SHELXL-97
_cell_angle_alpha 90.00
_cell_angle_beta 90.00
_cell_angle_gamma 90.00
_cell_formula_units_Z 4
_cell_length_a 9.5099(6)
_cell_length_b 32.010(3)
_cell_length_c 7.6128(6)
_cell_measurement_reflns_used 3557
_cell_measurement_temperature 150(2)
_cell_measurement_theta_max 28.56
_cell_measurement_theta_min 2.86
_cell_volume 2317.4(3)
_computing_cell_refinement
;
CrysAlisPro, Agilent Technologies,
Version 1.171.34.49 (release 20-01-2011 CrysAlis171 .NET)
(compiled Jan 20 2011,15:58:25)
;
_computing_data_collection
;
CrysAlisPro, Agilent Technologies,
Version 1.171.34.49 (release 20-01-2011 CrysAlis171 .NET)
(compiled Jan 20 2011,15:58:25)
;
_computing_data_reduction
;
CrysAlisPro, Agilent Technologies,
Version 1.171.34.49 (release 20-01-2011 CrysAlis171 .NET)
(compiled Jan 20 2011,15:58:25)
;
_computing_molecular_graphics 'Bruker SHELXTL'
_computing_publication_material 'Bruker SHELXTL and local programs'
_computing_structure_refinement 'Bruker SHELXTL'
_computing_structure_solution 'Bruker SHELXTL'
_diffrn_ambient_temperature 150(2)
_diffrn_detector_area_resol_mean 10.3968
_diffrn_measured_fraction_theta_full 0.998
_diffrn_measured_fraction_theta_max 0.998
_diffrn_measurement_device_type 'Oxford Diffraction Gemini A Ultra'
_diffrn_measurement_method '\w scans'
_diffrn_radiation_monochromator none
_diffrn_radiation_source 'sealed tube with Enhance optics'
_diffrn_radiation_type MoK\a
_diffrn_radiation_wavelength 0.71073
_diffrn_reflns_av_R_equivalents 0.0791
_diffrn_reflns_av_sigmaI/netI 0.0634
_diffrn_reflns_limit_h_max 11
_diffrn_reflns_limit_h_min -11
_diffrn_reflns_limit_k_max 38
_diffrn_reflns_limit_k_min -37
_diffrn_reflns_limit_l_max 9
_diffrn_reflns_limit_l_min -9
_diffrn_reflns_number 19391
_diffrn_reflns_theta_full 25.00
_diffrn_reflns_theta_max 25.00
_diffrn_reflns_theta_min 2.87
_exptl_absorpt_coefficient_mu 0.132
_exptl_absorpt_correction_T_max 0.974
_exptl_absorpt_correction_T_min 0.969
_exptl_absorpt_correction_type multi-scan
_exptl_absorpt_process_details
;
CrysAlisPro, Agilent Technologies,
Version 1.171.34.49 (release 20-01-2011 CrysAlis171 .NET)
(compiled Jan 20 2011,15:58:25)
Empirical absorption correction using spherical harmonics,
 implemented in SCALE3 ABSPACK scaling algorithm.
;
_exptl_crystal_colour colourless
_exptl_crystal_density_diffrn 1.193
_exptl_crystal_density_method 'not measured'
_exptl_crystal_description block
_exptl_crystal_F_000 904
_exptl_crystal_size_max 0.24
_exptl_crystal_size_mid 0.20
_exptl_crystal_size_min 0.20
_refine_diff_density_max 0.372
_refine_diff_density_min -0.288
_refine_diff_density_rms 0.056
_refine_ls_abs_structure_details 'Flack H D (1983), Acta Cryst. A39, 876-881'
_refine_ls_abs_structure_Flack 0.06(13)
_refine_ls_extinction_method none
_refine_ls_goodness_of_fit_ref 1.099
_refine_ls_hydrogen_treatment mixed
_refine_ls_matrix_type full
_refine_ls_number_parameters 284
_refine_ls_number_reflns 4076
_refine_ls_number_restraints 1
_refine_ls_restrained_S_all 1.099
_refine_ls_R_factor_all 0.0663
_refine_ls_R_factor_gt 0.0550
_refine_ls_shift/su_max 0.000
_refine_ls_shift/su_mean 0.000
_refine_ls_structure_factor_coef Fsqd
_refine_ls_weighting_details 'calc w=1/[\s^2^(Fo^2^)+(0.0396P)^2^+1.3477P] where P=(Fo^2^+2Fc^2^)/3'
_refine_ls_weighting_scheme calc
_refine_ls_wR_factor_gt 0.1108
_refine_ls_wR_factor_ref 0.1168
_reflns_number_gt 3586
_reflns_number_total 4076
_reflns_threshold_expression I>2\s(I)
_cod_data_source_file om3011992_si_002.cif
_cod_data_source_block sd318_12a
_cod_database_code 4080401

loop_
_symmetry_equiv_pos_as_xyz
'x, y, z'
'-x, -y, z+1/2'
'x+1/2, -y+1/2, z'
'-x+1/2, y+1/2, z+1/2'

loop_
_atom_site_label
_atom_site_type_symbol
_atom_site_fract_x
_atom_site_fract_y
_atom_site_fract_z
_atom_site_U_iso_or_equiv
_atom_site_adp_type
_atom_site_occupancy
_atom_site_symmetry_multiplicity
_atom_site_calc_flag
_atom_site_refinement_flags
P P 0.26370(8) 0.63926(2) 0.61920(12) 0.01685(19) Uani 1 1 d .
B B 0.1812(4) 0.63709(14) 0.8498(5) 0.0236(9) Uani 1 1 d .
H3 H 0.074(4) 0.6213(12) 0.836(6) 0.047(12) Uiso 1 1 d .
H2 H 0.176(4) 0.6707(13) 0.900(6) 0.053(12) Uiso 1 1 d .
H1 H 0.250(4) 0.6136(13) 0.940(6) 0.060(14) Uiso 1 1 d .
C1 C 0.2449(3) 0.58790(9) 0.5165(4) 0.0166(7) Uani 1 1 d .
H1A H 0.1415 0.5823 0.5200 0.020 Uiso 1 1 calc R
C2 C 0.3114(3) 0.55096(9) 0.6241(5) 0.0176(7) Uani 1 1 d .
H2A H 0.3804 0.5621 0.7094 0.021 Uiso 1 1 calc R
H2B H 0.2370 0.5361 0.6902 0.021 Uiso 1 1 calc R
C3 C 0.3855(3) 0.52020(10) 0.4959(4) 0.0166(7) Uani 1 1 d .
H3A H 0.4267 0.4956 0.5586 0.020 Uiso 1 1 calc R
C4 C 0.4962(3) 0.54527(10) 0.3993(4) 0.0173(7) Uani 1 1 d .
C5 C 0.6405(3) 0.53768(10) 0.4042(4) 0.0212(8) Uani 1 1 d .
H5A H 0.6773 0.5145 0.4670 0.025 Uiso 1 1 calc R
C6 C 0.7291(3) 0.56481(11) 0.3150(5) 0.0256(8) Uani 1 1 d .
H6A H 0.8277 0.5601 0.3174 0.031 Uiso 1 1 calc R
C7 C 0.6764(3) 0.59835(11) 0.2231(5) 0.0250(8) Uani 1 1 d .
H7A H 0.7388 0.6166 0.1628 0.030 Uiso 1 1 calc R
C8 C 0.5330(3) 0.60569(10) 0.2181(4) 0.0194(7) Uani 1 1 d .
H8A H 0.4966 0.6288 0.1546 0.023 Uiso 1 1 calc R
C9 C 0.4437(3) 0.57904(10) 0.3065(4) 0.0167(7) Uani 1 1 d .
C10 C 0.2851(3) 0.58271(10) 0.3182(4) 0.0160(7) Uani 1 1 d .
H10A H 0.2480 0.6061 0.2443 0.019 Uiso 1 1 calc R
C11 C 0.2218(3) 0.54105(10) 0.2676(4) 0.0176(7) Uani 1 1 d .
C12 C 0.1137(3) 0.53496(10) 0.1466(5) 0.0197(7) Uani 1 1 d .
H12A H 0.0774 0.5578 0.0809 0.024 Uiso 1 1 calc R
C13 C 0.0599(3) 0.49491(10) 0.1238(5) 0.0212(7) Uani 1 1 d .
H13A H -0.0131 0.4903 0.0407 0.025 Uiso 1 1 calc R
C14 C 0.1115(3) 0.46160(11) 0.2207(5) 0.0222(7) Uani 1 1 d .
H14A H 0.0723 0.4345 0.2059 0.027 Uiso 1 1 calc R
C15 C 0.2204(3) 0.46777(10) 0.3393(4) 0.0191(7) Uani 1 1 d .
H15A H 0.2573 0.4448 0.4038 0.023 Uiso 1 1 calc R
C16 C 0.2749(3) 0.50733(10) 0.3633(4) 0.0152(7) Uani 1 1 d .
C17 C 0.1646(3) 0.67654(10) 0.4820(5) 0.0190(7) Uani 1 1 d .
H17A H 0.1477 0.7012 0.5597 0.023 Uiso 1 1 calc R
C18 C 0.2350(3) 0.69434(10) 0.3179(5) 0.0211(7) Uani 1 1 d .
H18A H 0.2514 0.6715 0.2325 0.025 Uiso 1 1 calc R
H18B H 0.3274 0.7064 0.3500 0.025 Uiso 1 1 calc R
C19 C 0.1437(3) 0.72821(10) 0.2326(5) 0.0243(8) Uani 1 1 d .
H19A H 0.1383 0.7527 0.3119 0.029 Uiso 1 1 calc R
H19B H 0.1882 0.7374 0.1216 0.029 Uiso 1 1 calc R
C20 C -0.0044(3) 0.71243(11) 0.1944(5) 0.0261(8) Uani 1 1 d .
H20A H -0.0624 0.7358 0.1494 0.031 Uiso 1 1 calc R
H20B H -0.0002 0.6907 0.1021 0.031 Uiso 1 1 calc R
C21 C -0.0732(3) 0.69434(11) 0.3580(5) 0.0245(8) Uani 1 1 d .
H21A H -0.1669 0.6830 0.3271 0.029 Uiso 1 1 calc R
H21B H -0.0868 0.7168 0.4458 0.029 Uiso 1 1 calc R
C22 C 0.0169(3) 0.65978(11) 0.4372(5) 0.0226(8) Uani 1 1 d .
H22A H 0.0250 0.6364 0.3526 0.027 Uiso 1 1 calc R
H22B H -0.0286 0.6490 0.5450 0.027 Uiso 1 1 calc R
C23 C 0.4452(3) 0.65918(9) 0.6262(5) 0.0180(7) Uani 1 1 d .
H23A H 0.4775 0.6640 0.5028 0.022 Uiso 1 1 calc R
C24 C 0.5489(3) 0.62901(10) 0.7153(5) 0.0200(7) Uani 1 1 d .
H24A H 0.5135 0.6216 0.8335 0.024 Uiso 1 1 calc R
H24B H 0.5559 0.6030 0.6454 0.024 Uiso 1 1 calc R
C25 C 0.6949(3) 0.64893(11) 0.7317(5) 0.0240(8) Uani 1 1 d .
H25A H 0.7582 0.6294 0.7946 0.029 Uiso 1 1 calc R
H25B H 0.7341 0.6535 0.6128 0.029 Uiso 1 1 calc R
C26 C 0.6911(4) 0.69020(11) 0.8290(5) 0.0304(9) Uani 1 1 d .
H26A H 0.7867 0.7024 0.8332 0.037 Uiso 1 1 calc R
H26B H 0.6590 0.6856 0.9512 0.037 Uiso 1 1 calc R
C27 C 0.5913(4) 0.72027(11) 0.7362(5) 0.0286(8) Uani 1 1 d .
H27A H 0.6276 0.7265 0.6171 0.034 Uiso 1 1 calc R
H27B H 0.5867 0.7468 0.8025 0.034 Uiso 1 1 calc R
C28 C 0.4438(3) 0.70139(10) 0.7222(5) 0.0247(8) Uani 1 1 d .
H28A H 0.3818 0.7210 0.6582 0.030 Uiso 1 1 calc R
H28B H 0.4047 0.6975 0.8416 0.030 Uiso 1 1 calc R

loop_
_atom_site_aniso_label
_atom_site_aniso_U_11
_atom_site_aniso_U_22
_atom_site_aniso_U_33
_atom_site_aniso_U_23
_atom_site_aniso_U_13
_atom_site_aniso_U_12
P 0.0152(4) 0.0196(4) 0.0158(4) -0.0005(4) 0.0006(4) -0.0004(3)
B 0.027(2) 0.031(2) 0.013(2) 0.0004(18) 0.0070(17) -0.0017(18)
C1 0.0105(15) 0.0216(18) 0.0176(19) -0.0018(14) -0.0019(13) 0.0003(13)
C2 0.0192(15) 0.0206(16) 0.0129(16) 0.0024(17) 0.0001(16) -0.0026(12)
C3 0.0175(16) 0.0201(17) 0.0122(17) 0.0010(15) -0.0015(14) 0.0001(13)
C4 0.0168(16) 0.0229(17) 0.0123(17) -0.0053(14) -0.0010(13) -0.0012(13)
C5 0.0168(17) 0.031(2) 0.0162(17) -0.0074(16) -0.0043(14) 0.0016(14)
C6 0.0142(17) 0.041(2) 0.021(2) -0.0098(17) 0.0011(15) -0.0013(15)
C7 0.0211(18) 0.036(2) 0.0177(19) -0.0046(18) 0.0060(15) -0.0094(15)
C8 0.0241(18) 0.0263(18) 0.0079(17) -0.0009(15) 0.0025(14) -0.0023(14)
C9 0.0186(17) 0.0229(18) 0.0085(17) -0.0052(14) -0.0013(13) -0.0028(14)
C10 0.0157(16) 0.0195(17) 0.0128(18) 0.0042(14) -0.0022(13) 0.0009(13)
C11 0.0152(16) 0.0241(18) 0.0134(18) -0.0014(14) 0.0045(13) -0.0012(13)
C12 0.0139(15) 0.0262(18) 0.0190(19) -0.0001(15) -0.0004(14) 0.0047(13)
C13 0.0133(14) 0.0304(18) 0.0199(18) -0.0036(18) -0.0020(16) -0.0012(13)
C14 0.0183(16) 0.0254(19) 0.0229(19) -0.0041(16) 0.0018(15) -0.0047(14)
C15 0.0175(16) 0.0231(19) 0.0166(19) 0.0035(15) 0.0046(14) 0.0022(14)
C16 0.0151(16) 0.0212(18) 0.0093(17) -0.0020(14) 0.0033(13) 0.0007(13)
C17 0.0177(16) 0.0181(17) 0.0210(19) -0.0012(15) 0.0024(14) 0.0041(13)
C18 0.0181(16) 0.0231(18) 0.0220(19) 0.0027(15) -0.0016(15) -0.0024(13)
C19 0.0264(19) 0.0245(18) 0.022(2) 0.0016(17) -0.0006(16) 0.0024(15)
C20 0.0204(17) 0.035(2) 0.023(2) -0.0014(16) -0.0030(14) 0.0071(15)
C21 0.0142(16) 0.032(2) 0.027(2) 0.0007(17) -0.0008(15) 0.0027(14)
C22 0.0142(17) 0.028(2) 0.025(2) 0.0033(16) 0.0027(14) 0.0002(14)
C23 0.0156(14) 0.0245(17) 0.0141(16) -0.0019(17) 0.0006(15) 0.0000(12)
C24 0.0184(17) 0.0256(18) 0.0160(19) -0.0021(15) -0.0007(14) -0.0015(14)
C25 0.0136(17) 0.034(2) 0.024(2) 0.0056(17) -0.0039(15) -0.0016(14)
C26 0.0262(19) 0.031(2) 0.034(2) -0.0002(18) -0.0136(17) -0.0081(15)
C27 0.034(2) 0.0256(19) 0.026(2) 0.0031(17) -0.0059(17) -0.0072(16)
C28 0.0251(18) 0.0230(19) 0.026(2) -0.0005(17) -0.0027(16) -0.0011(15)

loop_
_atom_type_symbol
_atom_type_description
_atom_type_scat_dispersion_real
_atom_type_scat_dispersion_imag
_atom_type_scat_source
C C 0.0033 0.0016 'International Tables Vol C Tables 4.2.6.8 and 6.1.1.4'
H H 0.0000 0.0000 'International Tables Vol C Tables 4.2.6.8 and 6.1.1.4'
B B 0.0013 0.0007 'International Tables Vol C Tables 4.2.6.8 and 6.1.1.4'
P P 0.1023 0.0942 'International Tables Vol C Tables 4.2.6.8 and 6.1.1.4'

loop_
_geom_angle_atom_site_label_1
_geom_angle_atom_site_label_2
_geom_angle_atom_site_label_3
_geom_angle
B P C1 108.52(17)
B P C17 109.37(17)
B P C23 111.62(18)
C1 P C17 106.83(15)
C1 P C23 114.55(14)
C17 P C23 105.74(15)
P B H3 107(2)
P B H2 107(2)
P B H1 109(2)
H3 B H2 114(3)
H3 B H1 105(3)
H2 B H1 115(3)
P C1 H1A 104.3
P C1 C2 114.4(2)
P C1 C10 118.9(2)
H1A C1 C2 104.3
H1A C1 C10 104.3
C2 C1 C10 108.9(2)
C1 C2 H2A 109.8
C1 C2 H2B 109.8
C1 C2 C3 109.4(3)
H2A C2 H2B 108.2
H2A C2 C3 109.8
H2B C2 C3 109.8
C2 C3 H3A 112.1
C2 C3 C4 106.5(2)
C2 C3 C16 106.0(2)
H3A C3 C4 112.1
H3A C3 C16 112.1
C4 C3 C16 107.6(3)
C3 C4 C5 125.4(3)
C3 C4 C9 114.3(3)
C5 C4 C9 120.3(3)
C4 C5 H5A 120.8
C4 C5 C6 118.4(3)
H5A C5 C6 120.8
C5 C6 H6A 119.5
C5 C6 C7 121.1(3)
H6A C6 C7 119.5
C6 C7 H7A 119.8
C6 C7 C8 120.3(3)
H7A C7 C8 119.8
C7 C8 H8A 120.4
C7 C8 C9 119.2(3)
H8A C8 C9 120.4
C4 C9 C8 120.7(3)
C4 C9 C10 112.9(3)
C8 C9 C10 126.4(3)
C1 C10 C9 107.9(2)
C1 C10 H10A 112.1
C1 C10 C11 104.0(2)
C9 C10 H10A 112.1
C9 C10 C11 108.2(3)
H10A C10 C11 112.1
C10 C11 C12 125.8(3)
C10 C11 C16 113.9(3)
C12 C11 C16 120.2(3)
C11 C12 H12A 120.6
C11 C12 C13 118.9(3)
H12A C12 C13 120.6
C12 C13 H13A 119.6
C12 C13 C14 120.8(3)
H13A C13 C14 119.6
C13 C14 H14A 120.0
C13 C14 C15 120.1(3)
H14A C14 C15 120.0
C14 C15 H15A 120.1
C14 C15 C16 119.8(3)
H15A C15 C16 120.1
C3 C16 C11 112.9(3)
C3 C16 C15 126.7(3)
C11 C16 C15 120.3(3)
P C17 H17A 105.0
P C17 C18 118.7(2)
P C17 C22 111.5(2)
H17A C17 C18 105.0
H17A C17 C22 105.0
C18 C17 C22 110.3(3)
C17 C18 H18A 109.4
C17 C18 H18B 109.4
C17 C18 C19 111.2(3)
H18A C18 H18B 108.0
H18A C18 C19 109.4
H18B C18 C19 109.4
C18 C19 H19A 109.3
C18 C19 H19B 109.3
C18 C19 C20 111.7(3)
H19A C19 H19B 107.9
H19A C19 C20 109.3
H19B C19 C20 109.3
C19 C20 H20A 109.3
C19 C20 H20B 109.3
C19 C20 C21 111.6(3)
H20A C20 H20B 108.0
H20A C20 C21 109.3
H20B C20 C21 109.3
C20 C21 H21A 109.4
C20 C21 H21B 109.4
C20 C21 C22 111.0(3)
H21A C21 H21B 108.0
H21A C21 C22 109.4
H21B C21 C22 109.4
C17 C22 C21 110.3(3)
C17 C22 H22A 109.6
C17 C22 H22B 109.6
C21 C22 H22A 109.6
C21 C22 H22B 109.6
H22A C22 H22B 108.1
P C23 H23A 108.3
P C23 C24 113.4(2)
P C23 C28 108.1(2)
H23A C23 C24 108.3
H23A C23 C28 108.3
C24 C23 C28 110.4(3)
C23 C24 H24A 109.5
C23 C24 H24B 109.5
C23 C24 C25 110.8(3)
H24A C24 H24B 108.1
H24A C24 C25 109.5
H24B C24 C25 109.5
C24 C25 H25A 109.1
C24 C25 H25B 109.1
C24 C25 C26 112.4(3)
H25A C25 H25B 107.9
H25A C25 C26 109.1
H25B C25 C26 109.1
C25 C26 H26A 109.7
C25 C26 H26B 109.7
C25 C26 C27 109.8(3)
H26A C26 H26B 108.2
H26A C26 C27 109.7
H26B C26 C27 109.7
C26 C27 H27A 109.5
C26 C27 H27B 109.5
C26 C27 C28 110.7(3)
H27A C27 H27B 108.1
H27A C27 C28 109.5
H27B C27 C28 109.5
C23 C28 C27 111.8(3)
C23 C28 H28A 109.2
C23 C28 H28B 109.2
C27 C28 H28A 109.2
C27 C28 H28B 109.2
H28A C28 H28B 107.9

loop_
_geom_bond_atom_site_label_1
_geom_bond_atom_site_label_2
_geom_bond_distance
P B 1.924(4)
P C1 1.829(3)
P C17 1.844(3)
P C23 1.841(3)
B H3 1.14(4)
B H2 1.14(4)
B H1 1.21(4)
C1 H1A 1.000
C1 C2 1.571(4)
C1 C10 1.566(4)
C2 H2A 0.990
C2 H2B 0.990
C2 C3 1.555(4)
C3 H3A 1.000
C3 C4 1.514(4)
C3 C16 1.515(4)
C4 C5 1.395(4)
C4 C9 1.384(4)
C5 H5A 0.950
C5 C6 1.387(5)
C6 H6A 0.950
C6 C7 1.376(5)
C7 H7A 0.950
C7 C8 1.384(5)
C8 H8A 0.950
C8 C9 1.379(4)
C9 C10 1.515(4)
C10 H10A 1.000
C10 C11 1.513(4)
C11 C12 1.394(5)
C11 C16 1.396(4)
C12 H12A 0.950
C12 C13 1.391(4)
C13 H13A 0.950
C13 C14 1.386(5)
C14 H14A 0.950
C14 C15 1.388(5)
C15 H15A 0.950
C15 C16 1.380(4)
C17 H17A 1.000
C17 C18 1.527(5)
C17 C22 1.543(4)
C18 H18A 0.990
C18 H18B 0.990
C18 C19 1.533(5)
C19 H19A 0.990
C19 H19B 0.990
C19 C20 1.524(5)
C20 H20A 0.990
C20 H20B 0.990
C20 C21 1.521(5)
C21 H21A 0.990
C21 H21B 0.990
C21 C22 1.524(5)
C22 H22A 0.990
C22 H22B 0.990
C23 H23A 1.000
C23 C24 1.538(4)
C23 C28 1.536(5)
C24 H24A 0.990
C24 H24B 0.990
C24 C25 1.533(4)
C25 H25A 0.990
C25 H25B 0.990
C25 C26 1.515(5)
C26 H26A 0.990
C26 H26B 0.990
C26 C27 1.525(5)
C27 H27A 0.990
C27 H27B 0.990
C27 C28 1.532(5)
C28 H28A 0.990
C28 H28B 0.990

loop_
_geom_torsion_atom_site_label_1
_geom_torsion_atom_site_label_2
_geom_torsion_atom_site_label_3
_geom_torsion_atom_site_label_4
_geom_torsion
B P C1 C2 -57.0(3)
B P C1 C10 171.8(2)
C17 P C1 C2 -174.8(2)
C17 P C1 C10 54.0(3)
C23 P C1 C2 68.5(3)
C23 P C1 C10 -62.7(3)
P C1 C2 C3 -139.8(2)
C10 C1 C2 C3 -3.9(3)
C1 C2 C3 C4 59.0(3)
C1 C2 C3 C16 -55.5(3)
C2 C3 C4 C5 118.7(3)
C2 C3 C4 C9 -58.7(3)
C16 C3 C4 C5 -128.0(3)
C16 C3 C4 C9 54.6(3)
C3 C4 C5 C6 -176.9(3)
C9 C4 C5 C6 0.3(5)
C4 C5 C6 C7 -0.3(5)
C5 C6 C7 C8 0.0(5)
C6 C7 C8 C9 0.1(5)
C7 C8 C9 C4 0.0(5)
C7 C8 C9 C10 178.8(3)
C3 C4 C9 C8 177.3(3)
C3 C4 C9 C10 -1.7(4)
C5 C4 C9 C8 -0.2(5)
C5 C4 C9 C10 -179.2(3)
C4 C9 C10 C1 59.8(3)
C4 C9 C10 C11 -52.1(3)
C8 C9 C10 C1 -119.1(3)
C8 C9 C10 C11 129.0(3)
P C1 C10 C9 79.5(3)
P C1 C10 C11 -165.7(2)
C2 C1 C10 C9 -54.0(3)
C2 C1 C10 C11 60.7(3)
C1 C10 C11 C12 114.8(3)
C1 C10 C11 C16 -61.0(3)
C9 C10 C11 C12 -130.6(3)
C9 C10 C11 C16 53.6(3)
C10 C11 C12 C13 -175.4(3)
C16 C11 C12 C13 0.2(5)
C11 C12 C13 C14 0.7(5)
C12 C13 C14 C15 -1.5(5)
C13 C14 C15 C16 1.5(5)
C14 C15 C16 C3 175.2(3)
C14 C15 C16 C11 -0.6(5)
C10 C11 C16 C3 -0.5(4)
C10 C11 C16 C15 175.8(3)
C12 C11 C16 C3 -176.5(3)
C12 C11 C16 C15 -0.2(5)
C2 C3 C16 C11 60.7(3)
C2 C3 C16 C15 -115.3(3)
C4 C3 C16 C11 -52.9(3)
C4 C3 C16 C15 131.1(3)
B P C17 C18 160.3(3)
B P C17 C22 -69.8(3)
C1 P C17 C18 -82.4(3)
C1 P C17 C22 47.5(3)
C23 P C17 C18 40.0(3)
C23 P C17 C22 169.9(2)
P C17 C18 C19 -173.7(2)
C22 C17 C18 C19 55.9(4)
C17 C18 C19 C20 -54.2(4)
C18 C19 C20 C21 54.0(4)
C19 C20 C21 C22 -55.9(4)
C20 C21 C22 C17 57.7(4)
P C17 C22 C21 168.1(2)
C18 C17 C22 C21 -57.8(4)
B P C23 C24 68.7(3)
B P C23 C28 -54.0(3)
C1 P C23 C24 -55.1(3)
C1 P C23 C28 -177.8(2)
C17 P C23 C24 -172.4(2)
C17 P C23 C28 64.9(3)
P C23 C24 C25 -174.9(2)
C28 C23 C24 C25 -53.6(4)
C23 C24 C25 C26 56.0(4)
C24 C25 C26 C27 -57.5(4)
C25 C26 C27 C28 57.3(4)
C26 C27 C28 C23 -57.1(4)
P C23 C28 C27 179.4(3)
C24 C23 C28 C27 54.9(4)
